data_4305069
loop_
_publ_author_name
'Garikoitz Beobide'
'Wen-guo Wang'
'Oscar Castillo'
'Antonio Luque'
'Pascual Rom\'an'
'Giulia Tagliabue'
'Simona Galli'
'Jorge A. R. Navarro'

_publ_contact_author
;
 Oscar Castillo. Departamento de Quimica Inorganica. 
 Facultad de Ciencia y Tecnologia
 Universidad del Pais Vasco,  Apdo. 644, E-48080 Bilbao, Spain
;
_publ_contact_author_email qipcacao@lg.ehu.es
_publ_contact_author_fax '+34-946 013 500'
_publ_contact_author_phone '+34-946 015 991'
_publ_section_title
;
Manganese(II) Pyrimidine-4,6-dicarboxylates: Synthetic, Structural,
Magnetic, and Adsorption Insights
;
_journal_name_full 'Inorganic Chemistry'
_journal_page_first 5267
_journal_page_last 5277
_journal_paper_doi 10.1021/ic8002788
_journal_volume 47
_journal_year 2008
_chemical_formula_moiety 'C6 H8 Mn N2 O7, 2(H2 O)'
_chemical_formula_structural 'C6 H8 Mn N2 O7, 2(H2 O)'
_chemical_formula_sum 'C6 H12 Mn N2 O9'
_chemical_formula_weight 311.12
_chemical_name_systematic
;
catena-[(mu-pyrimidine-4,6-dicarboxylato-N,O:N,O)-
triacuamanganese(II)-water (1/2)]
;
_space_group_IT_number 14
_symmetry_cell_setting monoclinic
_symmetry_Int_Tables_number 14
_symmetry_space_group_name_Hall '-P 2ybc'
_symmetry_space_group_name_H-M 'P 1 21/c 1'
_atom_sites_solution_hydrogens geom
_atom_sites_solution_primary direct
_atom_sites_solution_secondary difmap
_audit_creation_method SHELXL-97
_cell_angle_alpha 90.000
_cell_angle_beta 121.96(2)
_cell_angle_gamma 90.000
_cell_formula_units_Z 4
_cell_length_a 12.204(5)
_cell_length_b 7.093(5)
_cell_length_c 14.846(4)
_cell_measurement_reflns_used 10524
_cell_measurement_temperature 293(2)
_cell_measurement_theta_max 30.5
_cell_measurement_theta_min 2.8
_cell_volume 1090.3(10)
_computing_cell_refinement 'CrysAlis CCD (Oxford Diffraction, 2003)'
_computing_data_collection 'CrysAlis CCD (Oxford Diffraction, 2003)'
_computing_data_reduction 'CrysAlis RED (Oxford Diffraction, 2003)'
_computing_molecular_graphics 'Ortep-3 (Farrugia, 1997)'
_computing_publication_material 'WinGX (Farrugia, 1999)'
_computing_structure_refinement 'SHELXL-97 (Sheldrick, 1997)'
_computing_structure_solution 'Sir92 (Altamore et al., 1993)'
_diffrn_ambient_temperature 293(2)
_diffrn_measured_fraction_theta_full 0.972
_diffrn_measured_fraction_theta_max 0.972
_diffrn_measurement_device_type Xcalibur
_diffrn_measurement_method \w
_diffrn_radiation_monochromator graphite
_diffrn_radiation_source 'fine-focus sealed tube'
_diffrn_radiation_type MoK\a
_diffrn_radiation_wavelength 0.71073
_diffrn_reflns_av_R_equivalents 0.0279
_diffrn_reflns_av_sigmaI/netI 0.1338
_diffrn_reflns_limit_h_max 17
_diffrn_reflns_limit_h_min -14
_diffrn_reflns_limit_k_max 9
_diffrn_reflns_limit_k_min -10
_diffrn_reflns_limit_l_max 19
_diffrn_reflns_limit_l_min -20
_diffrn_reflns_number 10524
_diffrn_reflns_theta_full 30.48
_diffrn_reflns_theta_max 30.48
_diffrn_reflns_theta_min 2.76
_diffrn_standards_decay_% 0
_diffrn_standards_interval_count 0
_diffrn_standards_interval_time 0
_diffrn_standards_number 0
_exptl_absorpt_coefficient_mu 1.258
_exptl_absorpt_correction_T_max 0.902
_exptl_absorpt_correction_T_min 0.758
_exptl_absorpt_correction_type numerical
_exptl_absorpt_process_details
;
CrysAlis RED, Oxford Diffraction Ltd.,
Version 1.170.32 (release 06.06.2003 CrysAlis170 VC++)
(compiled Jun  6 2003,13:53:32)
Analytical numeric absorption correction using a multifaceted crystal
model based on expressions derived by R.C. Clark & J.S. Reid.
;
_exptl_crystal_colour 'light yellow'
_exptl_crystal_density_diffrn 1.895
_exptl_crystal_density_meas 1.89(1)
_exptl_crystal_density_method 'flotation method'
_exptl_crystal_description prismatic
_exptl_crystal_F_000 636
_exptl_crystal_size_max 0.16
_exptl_crystal_size_mid 0.15
_exptl_crystal_size_min 0.05
_refine_diff_density_max 0.928
_refine_diff_density_min -0.878
_refine_diff_density_rms 0.170
_refine_ls_extinction_method none
_refine_ls_goodness_of_fit_ref 1.018
_refine_ls_hydrogen_treatment constr
_refine_ls_matrix_type full
_refine_ls_number_parameters 163
_refine_ls_number_reflns 3226
_refine_ls_number_restraints 0
_refine_ls_restrained_S_all 1.018
_refine_ls_R_factor_all 0.0681
_refine_ls_R_factor_gt 0.0598
_refine_ls_shift/su_max 0.001
_refine_ls_shift/su_mean 0.000
_refine_ls_structure_factor_coef Fsqd
_refine_ls_weighting_details 'calc w=1/[\s^2^(Fo^2^)+(0.0771P)^2^+0.0000P] where P=(Fo^2^+2Fc^2^)/3'
_refine_ls_weighting_scheme calc
_refine_ls_wR_factor_gt 0.1355
_refine_ls_wR_factor_ref 0.1405
_reflns_number_gt 2562
_reflns_number_total 3226
_reflns_threshold_expression >2sigma(I)
_cod_data_source_file ic8002788-file003_1.cif
_cod_data_source_block compound1
_cod_original_sg_symbol_H-M 'P 21/c'
_cod_database_code 4305069

loop_
_symmetry_equiv_pos_as_xyz
'x, y, z'
'-x, y+1/2, -z+1/2'
'-x, -y, -z'
'x, -y-1/2, z-1/2'

loop_
_atom_site_label
_atom_site_type_symbol
_atom_site_fract_x
_atom_site_fract_y
_atom_site_fract_z
_atom_site_U_iso_or_equiv
_atom_site_adp_type
_atom_site_occupancy
_atom_site_symmetry_multiplicity
_atom_site_calc_flag
_atom_site_refinement_flags
_atom_site_disorder_assembly
_atom_site_disorder_group
Mn1 Mn 0.26749(3) -0.52452(4) -0.68709(3) 0.01825(13) Uani 1 1 d . . .
O81 O 0.25634(16) -0.4781(2) -0.83800(16) 0.0273(4) Uani 1 1 d . . .
O71 O -0.31337(15) 0.0118(2) -0.97559(15) 0.0247(4) Uani 1 1 d . . .
O72 O -0.27966(15) -0.0328(3) -1.10744(15) 0.0295(4) Uani 1 1 d . . .
C4 C -0.11724(16) -0.1280(3) -0.93477(16) 0.0161(4) Uani 1 1 d . . .
C8 C 0.16645(17) -0.3859(3) -0.91272(17) 0.0181(4) Uani 1 1 d . . .
N3 N -0.08785(15) -0.1356(2) -0.83467(14) 0.0182(3) Uani 1 1 d . . .
O82 O 0.14452(15) -0.3662(2) -1.00306(14) 0.0299(4) Uani 1 1 d . . .
C6 C 0.07365(16) -0.2916(2) -0.88733(16) 0.0159(4) Uani 1 1 d . . .
C5 C -0.03654(17) -0.2005(3) -0.96504(16) 0.0175(4) Uani 1 1 d . . .
H5 H -0.0553 -0.1888 -1.0342 0.021 Uiso 1 1 calc R . .
C7 C -0.24741(18) -0.0423(3) -1.01385(18) 0.0182(4) Uani 1 1 d . . .
N1 N 0.10197(15) -0.3056(2) -0.78757(14) 0.0190(3) Uani 1 1 d . . .
C2 C 0.02125(18) -0.2229(3) -0.76500(17) 0.0196(4) Uani 1 1 d . . .
H2 H 0.0430 -0.2265 -0.6948 0.024 Uiso 1 1 calc R . .
O1W O 0.40658(19) -0.2728(2) -0.62514(17) 0.0403(4) Uani 1 1 d . . .
H11 H 0.4394 -0.2117 -0.6537 0.050 Uiso 1 1 d . . .
H12 H 0.4155 -0.2287 -0.5721 0.050 Uiso 1 1 d . . .
O2W O 0.45323(13) -0.6706(2) -0.61890(16) 0.0318(4) Uani 1 1 d . . .
H21 H 0.5182 -0.6060 -0.6066 0.050 Uiso 1 1 d . . .
H22 H 0.4272 -0.7729 -0.6547 0.050 Uiso 1 1 d . . .
O3W O 0.20107(14) -0.8169(2) -0.76202(14) 0.0271(3) Uani 1 1 d . . .
H31 H 0.2196 -0.8795 -0.7076 0.050 Uiso 1 1 d . . .
H32 H 0.2374 -0.8806 -0.7775 0.050 Uiso 1 1 d . . .
O4W O 0.3006(2) -0.5151(3) -1.0640(2) 0.0430(5) Uani 1 1 d . . .
H41 H 0.2634 -0.4657 -1.0393 0.061 Uiso 1 1 d . . .
H42 H 0.3122 -0.6112 -1.0230 0.050 Uiso 1 1 d . . .
O5W O -0.49726(15) -0.0013(2) -1.30230(16) 0.0283(4) Uani 1 1 d . . .
H51 H -0.4415 -0.0377 -1.2449 0.050 Uiso 1 1 d . . .
H52 H -0.5569 0.0000 -1.3003 0.050 Uiso 1 1 d . . .

loop_
_atom_site_aniso_label
_atom_site_aniso_U_11
_atom_site_aniso_U_22
_atom_site_aniso_U_33
_atom_site_aniso_U_23
_atom_site_aniso_U_13
_atom_site_aniso_U_12
Mn1 0.02031(19) 0.02690(18) 0.0094(2) 0.00247(11) 0.00915(16) 0.00323(10)
O81 0.0288(8) 0.0387(8) 0.0205(10) 0.0098(7) 0.0172(8) 0.0142(6)
O71 0.0228(7) 0.0424(8) 0.0132(9) 0.0054(6) 0.0125(7) 0.0110(6)
O72 0.0276(7) 0.0511(9) 0.0091(8) 0.0023(7) 0.0092(7) 0.0126(6)
C4 0.0179(8) 0.0212(8) 0.0098(9) 0.0008(7) 0.0076(7) 0.0008(6)
C8 0.0202(8) 0.0244(8) 0.0135(10) 0.0013(7) 0.0114(8) 0.0012(6)
N3 0.0222(7) 0.0237(7) 0.0117(8) 0.0005(6) 0.0110(7) 0.0021(6)
O82 0.0370(8) 0.0440(9) 0.0169(8) 0.0043(7) 0.0198(7) 0.0101(7)
C6 0.0186(7) 0.0206(7) 0.0104(9) 0.0009(7) 0.0089(8) 0.0010(6)
C5 0.0218(8) 0.0252(8) 0.0086(9) 0.0021(7) 0.0101(8) 0.0029(7)
C7 0.0191(8) 0.0246(8) 0.0123(10) 0.0012(7) 0.0091(8) 0.0029(6)
N1 0.0207(7) 0.0274(8) 0.0115(8) 0.0044(6) 0.0102(7) 0.0036(6)
C2 0.0235(8) 0.0299(9) 0.0077(9) 0.0009(7) 0.0098(8) 0.0018(7)
O1W 0.0655(11) 0.0313(8) 0.0412(12) -0.0029(8) 0.0399(10) -0.0096(8)
O2W 0.0205(6) 0.0349(8) 0.0309(11) -0.0094(7) 0.0074(7) -0.0006(6)
O3W 0.0297(7) 0.0370(8) 0.0189(8) -0.0049(7) 0.0159(7) 0.0005(6)
O4W 0.0621(13) 0.0414(9) 0.0478(15) -0.0057(9) 0.0442(13) 0.0000(8)
O5W 0.0240(7) 0.0460(9) 0.0173(10) -0.0004(7) 0.0125(8) -0.0009(6)

loop_
_atom_type_symbol
_atom_type_description
_atom_type_scat_dispersion_real
_atom_type_scat_dispersion_imag
_atom_type_scat_source
C C 0.0033 0.0016 'International Tables Vol C Tables 4.2.6.8 and 6.1.1.4'
H H 0.0000 0.0000 'International Tables Vol C Tables 4.2.6.8 and 6.1.1.4'
N N 0.0061 0.0033 'International Tables Vol C Tables 4.2.6.8 and 6.1.1.4'
O O 0.0106 0.0060 'International Tables Vol C Tables 4.2.6.8 and 6.1.1.4'
Mn Mn 0.3368 0.7283 'International Tables Vol C Tables 4.2.6.8 and 6.1.1.4'

loop_
_geom_angle_atom_site_label_1
_geom_angle_atom_site_label_2
_geom_angle_atom_site_label_3
_geom_angle
_geom_angle_site_symmetry_1
_geom_angle_site_symmetry_3
_geom_angle_publ_flag
O71 Mn1 O2W 87.02(7) 2_543 . ?
O71 Mn1 O81 161.88(7) 2_543 . ?
O2W Mn1 O81 91.87(7) . . ?
O71 Mn1 O3W 117.47(6) 2_543 . ?
O2W Mn1 O3W 79.03(6) . . ?
O81 Mn1 O3W 79.95(7) . . ?
O71 Mn1 O1W 76.29(7) 2_543 . ?
O2W Mn1 O1W 79.52(8) . . ?
O81 Mn1 O1W 85.72(7) . . ?
O3W Mn1 O1W 153.70(7) . . ?
O71 Mn1 N1 104.76(7) 2_543 . ?
O2W Mn1 N1 159.42(7) . . ?
O81 Mn1 N1 71.64(6) . . ?
O3W Mn1 N1 109.01(7) . . ?
O1W Mn1 N1 86.85(8) . . ?
O71 Mn1 N3 67.96(6) 2_543 2_543 ?
O2W Mn1 N3 123.58(7) . 2_543 ?
O81 Mn1 N3 126.33(7) . 2_543 ?
O3W Mn1 N3 70.67(6) . 2_543 ?
O1W Mn1 N3 134.84(7) . 2_543 ?
N1 Mn1 N3 76.88(7) . 2_543 ?
C8 O81 Mn1 122.24(13) . . ?
C7 O71 Mn1 127.45(14) . 2_553 ?
N3 C4 C5 122.06(17) . . ?
N3 C4 C7 115.67(16) . . ?
C5 C4 C7 122.22(18) . . ?
O82 C8 O81 127.45(18) . . ?
O82 C8 C6 117.30(17) . . ?
O81 C8 C6 115.24(18) . . ?
C2 N3 C4 116.99(17) . . ?
C2 N3 Mn1 129.07(14) . 2_553 ?
C4 N3 Mn1 113.18(12) . 2_553 ?
N1 C6 C5 121.77(17) . . ?
N1 C6 C8 116.87(16) . . ?
C5 C6 C8 121.34(18) . . ?
C4 C5 C6 116.66(18) . . ?
C4 C5 H5 121.7 . . ?
C6 C5 H5 121.7 . . ?
O72 C7 O71 126.25(19) . . ?
O72 C7 C4 118.36(17) . . ?
O71 C7 C4 115.39(19) . . ?
C2 N1 C6 117.04(16) . . ?
C2 N1 Mn1 129.23(14) . . ?
C6 N1 Mn1 112.58(12) . . ?
N3 C2 N1 125.35(19) . . ?
N3 C2 H2 117.3 . . ?
N1 C2 H2 117.3 . . ?
Mn1 O1W H11 130.4 . . ?
Mn1 O1W H12 112.7 . . ?
H11 O1W H12 116.2 . . ?
Mn1 O2W H21 117.6 . . ?
Mn1 O2W H22 99.3 . . ?
H21 O2W H22 126.2 . . ?
Mn1 O3W H31 99.5 . . ?
Mn1 O3W H32 125.5 . . ?
H31 O3W H32 94.3 . . ?
H41 O4W H42 86.9 . . ?
H51 O5W H52 105.0 . . ?

loop_
_geom_bond_atom_site_label_1
_geom_bond_atom_site_label_2
_geom_bond_distance
_geom_bond_site_symmetry_2
_geom_bond_publ_flag
Mn1 O71 2.186(2) 2_543 ?
Mn1 O2W 2.1928(17) . ?
Mn1 O81 2.196(2) . ?
Mn1 O3W 2.290(2) . ?
Mn1 O1W 2.294(2) . ?
Mn1 N1 2.3512(18) . ?
Mn1 N3 2.5060(18) 2_543 ?
O81 C8 1.254(3) . ?
O71 C7 1.266(3) . ?
O71 Mn1 2.186(2) 2_553 ?
O72 C7 1.229(3) . ?
C4 N3 1.333(3) . ?
C4 C5 1.380(3) . ?
C4 C7 1.516(3) . ?
C8 O82 1.229(3) . ?
C8 C6 1.525(3) . ?
N3 C2 1.330(3) . ?
N3 Mn1 2.5060(18) 2_553 ?
C6 N1 1.334(3) . ?
C6 C5 1.384(3) . ?
C5 H5 0.9300 . ?
N1 C2 1.333(3) . ?
C2 H2 0.9300 . ?
O1W H11 0.8411 . ?
O1W H12 0.7987 . ?
O2W H21 0.8474 . ?
O2W H22 0.8547 . ?
O3W H31 0.8410 . ?
O3W H32 0.7494 . ?
O4W H41 0.7988 . ?
O4W H42 0.8735 . ?
O5W H51 0.8009 . ?
O5W H52 0.7441 . ?
